data_4021983
loop_
_publ_author_name
'Mao-Sen Yuan'
'Qi Fang'
'Zhi-Qiang Liu'
'Jian-Ping Guo'
'Hong-Yu Chen'
'Wen-Tao Yu'
'Gang Xue'
'Dian-Sheng Liu'

_publ_section_title
;
 Acceptor or Donor (Diaryl B or N) Substituted Octupolar Truxene:
 Synthesis, Structure, and Charge-Transfer-Enhanced Fluorescence
;
_journal_name_full 'Journal of Organic Chemistry'
_journal_page_first 7858
_journal_page_last 7861
_journal_paper_doi 10.1021/jo061210i
_journal_volume 71
_journal_year 2006
_chemical_formula_moiety 'C93 H105 B3'
_chemical_formula_sum 'C93 H105 B3'
_chemical_formula_weight 1255.20
_chemical_name_systematic
; 
 ? 
;
_space_group_IT_number 220
_symmetry_cell_setting cubic
_symmetry_space_group_name_Hall 'I -4bd 2c 3'
_symmetry_space_group_name_H-M 'I -4 3 d'
_atom_sites_solution_hydrogens geom
_atom_sites_solution_primary direct
_atom_sites_solution_secondary difmap
_audit_creation_method SHELXL-97
_cell_angle_alpha 90.00
_cell_angle_beta 90.00
_cell_angle_gamma 90.00
_cell_formula_units_Z 16
_cell_length_a 36.383(4)
_cell_length_b 36.383(4)
_cell_length_c 36.383(4)
_cell_measurement_reflns_used 5535
_cell_measurement_temperature 293(2)
_cell_measurement_theta_max 15.872
_cell_measurement_theta_min 2.239
_cell_volume 48160(8)
_computing_cell_refinement SAINT
_computing_data_collection SMART
_computing_data_reduction SAINT
_computing_molecular_graphics 'SHELXL-97 (Sheldrick, 1997)'
_computing_publication_material 'SHELXL-97 (Sheldrick, 1997)'
_computing_structure_refinement 'SHELXL-97 (Sheldrick, 1997)'
_computing_structure_solution 'SHELXS-97 (Sheldrick, 1990)'
_diffrn_ambient_temperature 293(2)
_diffrn_measured_fraction_theta_full 0.983
_diffrn_measured_fraction_theta_max 0.983
_diffrn_measurement_device_type 'CCd area detector'
_diffrn_measurement_method 'phi and omega scans'
_diffrn_radiation_monochromator graphite
_diffrn_radiation_source 'fine-focus sealed tube'
_diffrn_radiation_type MoK\a
_diffrn_radiation_wavelength 0.71073
_diffrn_reflns_av_R_equivalents 0.2530
_diffrn_reflns_av_sigmaI/netI 0.1352
_diffrn_reflns_limit_h_max 43
_diffrn_reflns_limit_h_min -43
_diffrn_reflns_limit_k_max 20
_diffrn_reflns_limit_k_min -43
_diffrn_reflns_limit_l_max 42
_diffrn_reflns_limit_l_min -43
_diffrn_reflns_number 94952
_diffrn_reflns_theta_full 25.00
_diffrn_reflns_theta_max 25.00
_diffrn_reflns_theta_min 2.85
_diffrn_standards_decay_% 4.20
_exptl_absorpt_coefficient_mu 0.038
_exptl_absorpt_correction_T_max 0.9892
_exptl_absorpt_correction_T_min 0.9840
_exptl_absorpt_correction_type multi-scan
_exptl_absorpt_process_details SADABS
_exptl_crystal_colour Colorless
_exptl_crystal_density_diffrn 0.692
_exptl_crystal_density_method 'not measured'
_exptl_crystal_description Block
_exptl_crystal_F_000 10848
_exptl_crystal_size_max 0.40
_exptl_crystal_size_mid 0.40
_exptl_crystal_size_min 0.30
_refine_diff_density_max 0.237
_refine_diff_density_min -0.148
_refine_diff_density_rms 0.038
_refine_ls_abs_structure_details 'Flack H D (1983), Acta Cryst. A39, 876-881'
_refine_ls_abs_structure_Flack 10(10)
_refine_ls_extinction_coef 0.00007(7)
_refine_ls_extinction_expression Fc^*^=kFc[1+0.001xFc^2^\l^3^/sin(2\q)]^-1/4^
_refine_ls_extinction_method SHELXL
_refine_ls_goodness_of_fit_ref 0.879
_refine_ls_hydrogen_treatment constr
_refine_ls_matrix_type full
_refine_ls_number_parameters 290
_refine_ls_number_reflns 6972
_refine_ls_number_restraints 0
_refine_ls_restrained_S_all 0.879
_refine_ls_R_factor_all 0.2180
_refine_ls_R_factor_gt 0.0693
_refine_ls_shift/su_max 0.000
_refine_ls_shift/su_mean 0.000
_refine_ls_structure_factor_coef Fsqd
_refine_ls_weighting_details 'calc w=1/[\s^2^(Fo^2^)+(0.1050P)^2^+0.0000P] where P=(Fo^2^+2Fc^2^)/3'
_refine_ls_weighting_scheme calc
_refine_ls_wR_factor_gt 0.1625
_refine_ls_wR_factor_ref 0.2256
_reflns_number_gt 2351
_reflns_number_total 6972
_reflns_threshold_expression >2sigma(I)
_cod_data_source_file jo061210isi20060613_123953.cif
_cod_depositor_comments
;
The following automatic conversions were performed:
'_symmetry_cell_setting' value 'Cubic' changed to 'cubic' according to
'/home/saulius/struct/CIF-dictionaries/cif_core.dic' dictionary named
'cif_core.dic' version 2.4.1 from
2010-06-29.

'_exptl_absorpt_correction_type' value 'Multi-scan' changed
to 'multi-scan' according to
'/home/saulius/struct/CIF-dictionaries/cif_core.dic' dictionary named
'cif_core.dic' version 2.4.1 from 2010-06-29.

Automatic conversion script
Id: cif_fix_enum 1527 2010-12-29 10:47:43Z saulius 
;
_cod_database_code 4021983

loop_
_symmetry_equiv_pos_as_xyz
'x, y, z'
'-x+1/2, -y, z+1/2'
'-x, y+1/2, -z+1/2'
'x+1/2, -y+1/2, -z'
'z, x, y'
'z+1/2, -x+1/2, -y'
'-z+1/2, -x, y+1/2'
'-z, x+1/2, -y+1/2'
'y, z, x'
'-y, z+1/2, -x+1/2'
'y+1/2, -z+1/2, -x'
'-y+1/2, -z, x+1/2'
'y+1/4, x+1/4, z+1/4'
'-y+1/4, -x+3/4, z+3/4'
'y+3/4, -x+1/4, -z+3/4'
'-y+3/4, x+3/4, -z+1/4'
'x+1/4, z+1/4, y+1/4'
'-x+3/4, z+3/4, -y+1/4'
'-x+1/4, -z+3/4, y+3/4'
'x+3/4, -z+1/4, -y+3/4'
'z+1/4, y+1/4, x+1/4'
'z+3/4, -y+1/4, -x+3/4'
'-z+3/4, y+3/4, -x+1/4'
'-z+1/4, -y+3/4, x+3/4'
'x+1/2, y+1/2, z+1/2'
'-x+1, -y+1/2, z+1'
'-x+1/2, y+1, -z+1'
'x+1, -y+1, -z+1/2'
'z+1/2, x+1/2, y+1/2'
'z+1, -x+1, -y+1/2'
'-z+1, -x+1/2, y+1'
'-z+1/2, x+1, -y+1'
'y+1/2, z+1/2, x+1/2'
'-y+1/2, z+1, -x+1'
'y+1, -z+1, -x+1/2'
'-y+1, -z+1/2, x+1'
'y+3/4, x+3/4, z+3/4'
'-y+3/4, -x+5/4, z+5/4'
'y+5/4, -x+3/4, -z+5/4'
'-y+5/4, x+5/4, -z+3/4'
'x+3/4, z+3/4, y+3/4'
'-x+5/4, z+5/4, -y+3/4'
'-x+3/4, -z+5/4, y+5/4'
'x+5/4, -z+3/4, -y+5/4'
'z+3/4, y+3/4, x+3/4'
'z+5/4, -y+3/4, -x+5/4'
'-z+5/4, y+5/4, -x+3/4'
'-z+3/4, -y+5/4, x+5/4'

loop_
_atom_site_label
_atom_site_type_symbol
_atom_site_fract_x
_atom_site_fract_y
_atom_site_fract_z
_atom_site_U_iso_or_equiv
_atom_site_adp_type
_atom_site_occupancy
_atom_site_symmetry_multiplicity
_atom_site_calc_flag
_atom_site_refinement_flags
C1 C 0.06601(12) 0.97925(12) 0.93412(12) 0.0615(11) Uani 1 1 d .
C2 C 0.09578(13) 0.97233(13) 0.91217(13) 0.0733(13) Uani 1 1 d .
H2A H 0.1004 0.9876 0.8922 0.088 Uiso 1 1 calc R
C3 C 0.11965(12) 0.94244(13) 0.91929(13) 0.0704(13) Uani 1 1 d .
C4 C 0.11031(13) 0.92151(14) 0.94988(14) 0.0777(14) Uani 1 1 d .
H4A H 0.1251 0.9014 0.9555 0.093 Uiso 1 1 calc R
C5 C 0.08107(13) 0.92835(13) 0.97209(12) 0.0741(14) Uani 1 1 d .
H5A H 0.0765 0.9132 0.9922 0.089 Uiso 1 1 calc R
C6 C 0.05811(11) 0.95782(12) 0.96484(12) 0.0612(12) Uani 1 1 d .
C7 C 0.02541(12) 0.97347(12) 0.98289(12) 0.0629(12) Uani 1 1 d .
C8 C 0.00518(13) 0.96272(12) 1.01460(12) 0.0645(12) Uani 1 1 d .
C9 C 0.03953(12) 1.01090(12) 0.92982(12) 0.0650(12) Uani 1 1 d .
C10 C 0.01920(15) 1.00729(15) 0.89300(13) 0.0825(15) Uani 1 1 d .
H10A H 0.0033 1.0285 0.8898 0.099 Uiso 1 1 calc R
H10B H 0.0371 1.0074 0.8732 0.099 Uiso 1 1 calc R
C11 C -0.00405(18) 0.9722(2) 0.89014(17) 0.130(2) Uani 1 1 d .
H11A H -0.0161 0.9715 0.8667 0.195 Uiso 1 1 calc R
H11B H -0.0222 0.9721 0.9093 0.195 Uiso 1 1 calc R
H11C H 0.0115 0.9511 0.8927 0.195 Uiso 1 1 calc R
C12 C 0.06120(14) 1.04714(13) 0.93247(16) 0.0856(15) Uani 1 1 d .
H12A H 0.0795 1.0474 0.9131 0.103 Uiso 1 1 calc R
H12B H 0.0444 1.0674 0.9279 0.103 Uiso 1 1 calc R
C13 C 0.08030(18) 1.05377(17) 0.96884(19) 0.125(2) Uani 1 1 d .
H13A H 0.0930 1.0769 0.9680 0.188 Uiso 1 1 calc R
H13B H 0.0976 1.0344 0.9734 0.188 Uiso 1 1 calc R
H13C H 0.0624 1.0543 0.9882 0.188 Uiso 1 1 calc R
C14 C 0.16896(13) 0.96744(16) 0.87100(15) 0.0768(14) Uani 1 1 d .
C15 C 0.17646(14) 1.00277(19) 0.88464(18) 0.0921(16) Uani 1 1 d .
C16 C 0.18436(15) 1.03076(18) 0.8599(2) 0.1107(19) Uani 1 1 d .
H16A H 0.1891 1.0539 0.8696 0.133 Uiso 1 1 calc R
C17 C 0.18574(19) 1.0273(2) 0.8234(2) 0.116(2) Uani 1 1 d .
C18 C 0.17872(19) 0.9927(2) 0.81002(18) 0.120(2) Uani 1 1 d .
H18A H 0.1787 0.9890 0.7847 0.144 Uiso 1 1 calc R
C19 C 0.17161(15) 0.96309(17) 0.83320(18) 0.0973(17) Uani 1 1 d .
C20 C 0.17740(16) 1.01099(16) 0.92555(17) 0.1143(19) Uani 1 1 d .
H20A H 0.1832 1.0365 0.9293 0.171 Uiso 1 1 calc R
H20B H 0.1958 0.9960 0.9371 0.171 Uiso 1 1 calc R
H20C H 0.1538 1.0057 0.9361 0.171 Uiso 1 1 calc R
C21 C 0.1911(3) 1.0589(2) 0.7977(2) 0.179(3) Uani 1 1 d .
H21A H 0.1951 1.0810 0.8116 0.269 Uiso 1 1 calc R
H21B H 0.1696 1.0618 0.7827 0.269 Uiso 1 1 calc R
H21C H 0.2120 1.0543 0.7823 0.269 Uiso 1 1 calc R
C22 C 0.1645(2) 0.92544(17) 0.81444(16) 0.130(2) Uani 1 1 d .
H22A H 0.1675 0.9279 0.7883 0.195 Uiso 1 1 calc R
H22B H 0.1399 0.9175 0.8197 0.195 Uiso 1 1 calc R
H22C H 0.1816 0.9076 0.8237 0.195 Uiso 1 1 calc R
C23 C 0.17439(16) 0.89662(17) 0.90075(13) 0.0837(15) Uani 1 1 d .
C24 C 0.21068(18) 0.8939(2) 0.91404(16) 0.1038(19) Uani 1 1 d .
C25 C 0.2254(2) 0.8609(3) 0.9220(2) 0.123(2) Uani 1 1 d .
H25A H 0.2482 0.8600 0.9335 0.148 Uiso 1 1 calc R
C26 C 0.2076(3) 0.8281(3) 0.91360(19) 0.130(3) Uani 1 1 d .
C27 C 0.1732(2) 0.83068(17) 0.89983(15) 0.1068(19) Uani 1 1 d .
H27A H 0.1607 0.8090 0.8945 0.128 Uiso 1 1 calc R
C28 C 0.15546(17) 0.86385(17) 0.89316(14) 0.0850(15) Uani 1 1 d .
C29 C 0.23413(19) 0.9277(2) 0.9238(2) 0.151(3) Uani 1 1 d .
H29A H 0.2579 0.9198 0.9322 0.226 Uiso 1 1 calc R
H29B H 0.2222 0.9415 0.9429 0.226 Uiso 1 1 calc R
H29C H 0.2370 0.9430 0.9025 0.226 Uiso 1 1 calc R
C30 C 0.2246(3) 0.7905(2) 0.9212(2) 0.195(4) Uani 1 1 d .
H30A H 0.2079 0.7716 0.9133 0.293 Uiso 1 1 calc R
H30B H 0.2291 0.7880 0.9471 0.293 Uiso 1 1 calc R
H30C H 0.2473 0.7883 0.9081 0.293 Uiso 1 1 calc R
C31 C 0.11750(19) 0.86311(16) 0.87707(18) 0.124(2) Uani 1 1 d .
H31A H 0.1097 0.8381 0.8741 0.187 Uiso 1 1 calc R
H31B H 0.1177 0.8752 0.8536 0.187 Uiso 1 1 calc R
H31C H 0.1008 0.8756 0.8933 0.187 Uiso 1 1 calc R
B1 B 0.15522(16) 0.93559(17) 0.89645(16) 0.0786(17) Uani 1 1 d .

loop_
_atom_site_aniso_label
_atom_site_aniso_U_11
_atom_site_aniso_U_22
_atom_site_aniso_U_33
_atom_site_aniso_U_23
_atom_site_aniso_U_13
_atom_site_aniso_U_12
C1 0.058(3) 0.069(3) 0.058(3) 0.012(2) 0.013(2) 0.017(2)
C2 0.075(3) 0.080(3) 0.064(3) 0.012(3) 0.011(3) 0.014(3)
C3 0.064(3) 0.081(3) 0.066(3) 0.015(3) 0.012(3) 0.016(3)
C4 0.067(3) 0.083(3) 0.083(4) 0.015(3) 0.015(3) 0.027(3)
C5 0.074(3) 0.080(3) 0.068(3) 0.022(3) 0.021(3) 0.022(3)
C6 0.059(3) 0.061(3) 0.063(3) 0.012(3) 0.019(2) 0.014(2)
C7 0.065(3) 0.058(3) 0.066(3) 0.011(3) 0.013(3) 0.013(2)
C8 0.069(3) 0.067(3) 0.058(3) 0.016(3) 0.012(3) 0.010(3)
C9 0.067(3) 0.071(3) 0.057(3) 0.018(2) 0.016(2) 0.013(3)
C10 0.090(4) 0.091(4) 0.066(3) 0.016(3) 0.020(3) 0.024(3)
C11 0.110(5) 0.174(7) 0.107(5) -0.007(5) -0.004(4) -0.009(5)
C12 0.080(3) 0.078(4) 0.099(4) 0.022(3) 0.023(3) 0.009(3)
C13 0.138(5) 0.108(5) 0.129(5) -0.002(4) 0.005(5) -0.021(4)
C14 0.069(3) 0.084(4) 0.077(4) 0.001(3) 0.020(3) 0.017(3)
C15 0.077(4) 0.101(5) 0.098(5) 0.016(4) 0.019(3) -0.002(3)
C16 0.112(5) 0.091(4) 0.130(6) -0.004(5) 0.014(4) -0.010(4)
C17 0.154(6) 0.102(5) 0.093(5) 0.018(5) 0.039(4) -0.003(4)
C18 0.162(6) 0.107(5) 0.091(4) 0.017(5) 0.040(4) 0.022(5)
C19 0.108(4) 0.085(4) 0.100(5) 0.005(4) 0.037(4) 0.020(3)
C20 0.124(5) 0.106(4) 0.113(5) -0.014(4) 0.018(4) -0.010(4)
C21 0.273(10) 0.135(6) 0.130(6) 0.044(5) 0.023(6) -0.042(6)
C22 0.193(7) 0.108(5) 0.090(4) 0.000(4) 0.036(4) 0.008(4)
C23 0.078(4) 0.102(4) 0.072(3) 0.016(3) 0.015(3) 0.031(4)
C24 0.087(5) 0.117(5) 0.107(4) 0.021(4) 0.020(4) 0.048(4)
C25 0.093(5) 0.127(6) 0.149(6) 0.013(5) 0.012(4) 0.041(5)
C26 0.128(7) 0.165(8) 0.098(5) 0.034(5) 0.043(5) 0.080(7)
C27 0.132(6) 0.091(4) 0.097(4) 0.013(3) 0.033(4) 0.027(4)
C28 0.090(4) 0.075(4) 0.090(4) 0.006(3) 0.015(3) 0.018(4)
C29 0.105(5) 0.157(7) 0.190(8) 0.010(6) -0.023(5) 0.023(5)
C30 0.245(9) 0.127(6) 0.215(8) 0.055(6) 0.048(7) 0.118(6)
C31 0.139(6) 0.099(5) 0.136(5) -0.001(4) 0.012(5) -0.002(4)
B1 0.078(4) 0.091(4) 0.066(4) -0.007(3) 0.006(3) 0.023(4)

loop_
_atom_type_symbol
_atom_type_description
_atom_type_scat_dispersion_real
_atom_type_scat_dispersion_imag
_atom_type_scat_source
C C 0.0033 0.0016 'International Tables Vol C Tables 4.2.6.8 and 6.1.1.4'
H H 0.0000 0.0000 'International Tables Vol C Tables 4.2.6.8 and 6.1.1.4'
B B 0.0013 0.0007 'International Tables Vol C Tables 4.2.6.8 and 6.1.1.4'

loop_
_geom_angle_atom_site_label_1
_geom_angle_atom_site_label_2
_geom_angle_atom_site_label_3
_geom_angle
_geom_angle_site_symmetry_1
_geom_angle_site_symmetry_3
C2 C1 C6 121.9(4) . .
C2 C1 C9 125.8(4) . .
C6 C1 C9 112.2(4) . .
C1 C2 C3 121.3(4) . .
C1 C2 H2A 119.3 . .
C3 C2 H2A 119.3 . .
C4 C3 C2 114.7(4) . .
C4 C3 B1 122.8(4) . .
C2 C3 B1 122.3(4) . .
C5 C4 C3 124.5(4) . .
C5 C4 H4A 117.7 . .
C3 C4 H4A 117.7 . .
C4 C5 C6 120.1(4) . .
C4 C5 H5A 120.0 . .
C6 C5 H5A 120.0 . .
C5 C6 C1 117.5(4) . .
C5 C6 C7 134.5(4) . .
C1 C6 C7 107.9(4) . .
C8 C7 C8 119.9(4) 5_465 .
C8 C7 C6 107.9(4) 5_465 .
C8 C7 C6 132.3(4) . .
C7 C8 C7 120.1(4) 9_456 .
C7 C8 C9 110.7(4) 9_456 9_456
C7 C8 C9 129.1(4) . 9_456
C1 C9 C8 101.3(3) . 5_465
C1 C9 C10 109.4(4) . .
C8 C9 C10 112.9(4) 5_465 .
C1 C9 C12 108.7(4) . .
C8 C9 C12 112.0(4) 5_465 .
C10 C9 C12 112.0(4) . .
C11 C10 C9 113.3(4) . .
C11 C10 H10A 108.9 . .
C9 C10 H10A 108.9 . .
C11 C10 H10B 108.9 . .
C9 C10 H10B 108.9 . .
H10A C10 H10B 107.7 . .
C10 C11 H11A 109.5 . .
C10 C11 H11B 109.5 . .
H11A C11 H11B 109.5 . .
C10 C11 H11C 109.5 . .
H11A C11 H11C 109.5 . .
H11B C11 H11C 109.5 . .
C13 C12 C9 115.2(4) . .
C13 C12 H12A 108.5 . .
C9 C12 H12A 108.5 . .
C13 C12 H12B 108.5 . .
C9 C12 H12B 108.5 . .
H12A C12 H12B 107.5 . .
C12 C13 H13A 109.5 . .
C12 C13 H13B 109.5 . .
H13A C13 H13B 109.5 . .
C12 C13 H13C 109.5 . .
H13A C13 H13C 109.5 . .
H13B C13 H13C 109.5 . .
C19 C14 C15 116.2(5) . .
C19 C14 B1 121.6(5) . .
C15 C14 B1 122.1(5) . .
C16 C15 C14 118.8(6) . .
C16 C15 C20 119.1(6) . .
C14 C15 C20 122.1(5) . .
C17 C16 C15 125.7(6) . .
C17 C16 H16A 117.1 . .
C15 C16 H16A 117.1 . .
C16 C17 C18 115.6(6) . .
C16 C17 C21 123.8(8) . .
C18 C17 C21 120.4(7) . .
C17 C18 C19 121.9(6) . .
C17 C18 H18A 119.1 . .
C19 C18 H18A 119.1 . .
C14 C19 C18 121.7(6) . .
C14 C19 C22 121.6(5) . .
C18 C19 C22 116.6(6) . .
C15 C20 H20A 109.5 . .
C15 C20 H20B 109.5 . .
H20A C20 H20B 109.5 . .
C15 C20 H20C 109.5 . .
H20A C20 H20C 109.5 . .
H20B C20 H20C 109.5 . .
C17 C21 H21A 109.5 . .
C17 C21 H21B 109.5 . .
H21A C21 H21B 109.5 . .
C17 C21 H21C 109.5 . .
H21A C21 H21C 109.5 . .
H21B C21 H21C 109.5 . .
C19 C22 H22A 109.5 . .
C19 C22 H22B 109.5 . .
H22A C22 H22B 109.5 . .
C19 C22 H22C 109.5 . .
H22A C22 H22C 109.5 . .
H22B C22 H22C 109.5 . .
C28 C23 C24 117.9(6) . .
C28 C23 B1 121.5(5) . .
C24 C23 B1 120.5(6) . .
C25 C24 C23 120.5(7) . .
C25 C24 C29 116.2(7) . .
C23 C24 C29 123.0(6) . .
C24 C25 C26 122.3(7) . .
C24 C25 H25A 118.9 . .
C26 C25 H25A 118.9 . .
C27 C26 C25 116.8(7) . .
C27 C26 C30 120.2(10) . .
C25 C26 C30 122.8(9) . .
C26 C27 C28 123.7(7) . .
C26 C27 H27A 118.1 . .
C28 C27 H27A 118.1 . .
C27 C28 C23 118.3(6) . .
C27 C28 C31 118.7(6) . .
C23 C28 C31 122.9(5) . .
C24 C29 H29A 109.5 . .
C24 C29 H29B 109.5 . .
H29A C29 H29B 109.5 . .
C24 C29 H29C 109.5 . .
H29A C29 H29C 109.5 . .
H29B C29 H29C 109.5 . .
C26 C30 H30A 109.5 . .
C26 C30 H30B 109.5 . .
H30A C30 H30B 109.5 . .
C26 C30 H30C 109.5 . .
H30A C30 H30C 109.5 . .
H30B C30 H30C 109.5 . .
C28 C31 H31A 109.5 . .
C28 C31 H31B 109.5 . .
H31A C31 H31B 109.5 . .
C28 C31 H31C 109.5 . .
H31A C31 H31C 109.5 . .
H31B C31 H31C 109.5 . .
C3 B1 C14 117.5(4) . .
C3 B1 C23 117.1(5) . .
C14 B1 C23 125.4(4) . .

loop_
_geom_bond_atom_site_label_1
_geom_bond_atom_site_label_2
_geom_bond_distance
_geom_bond_site_symmetry_2
C1 C2 1.369(6) .
C1 C6 1.393(5) .
C1 C9 1.510(6) .
C2 C3 1.415(6) .
C2 H2A 0.9300 .
C3 C4 1.391(6) .
C3 B1 1.558(7) .
C4 C5 1.359(6) .
C4 H4A 0.9300 .
C5 C6 1.385(6) .
C5 H5A 0.9300 .
C6 C7 1.473(6) .
C7 C8 1.423(5) 5_465
C7 C8 1.423(6) .
C8 C7 1.423(5) 9_456
C8 C9 1.516(6) 9_456
C9 C8 1.516(6) 5_465
C9 C10 1.536(6) .
C9 C12 1.539(6) .
C10 C11 1.534(8) .
C10 H10A 0.9700 .
C10 H10B 0.9700 .
C11 H11A 0.9600 .
C11 H11B 0.9600 .
C11 H11C 0.9600 .
C12 C13 1.514(7) .
C12 H12A 0.9700 .
C12 H12B 0.9700 .
C13 H13A 0.9600 .
C13 H13B 0.9600 .
C13 H13C 0.9600 .
C14 C19 1.388(7) .
C14 C15 1.405(7) .
C14 B1 1.565(8) .
C15 C16 1.389(8) .
C15 C20 1.518(8) .
C16 C17 1.334(8) .
C16 H16A 0.9300 .
C17 C18 1.375(8) .
C17 C21 1.495(9) .
C18 C19 1.392(8) .
C18 H18A 0.9300 .
C19 C22 1.552(8) .
C20 H20A 0.9600 .
C20 H20B 0.9600 .
C20 H20C 0.9600 .
C21 H21A 0.9600 .
C21 H21B 0.9600 .
C21 H21C 0.9600 .
C22 H22A 0.9600 .
C22 H22B 0.9600 .
C22 H22C 0.9600 .
C23 C28 1.404(7) .
C23 C24 1.409(7) .
C23 B1 1.588(8) .
C24 C25 1.347(8) .
C24 C29 1.538(9) .
C25 C26 1.392(10) .
C25 H25A 0.9300 .
C26 C27 1.352(9) .
C26 C30 1.524(10) .
C27 C28 1.391(7) .
C27 H27A 0.9300 .
C28 C31 1.500(7) .
C29 H29A 0.9600 .
C29 H29B 0.9600 .
C29 H29C 0.9600 .
C30 H30A 0.9600 .
C30 H30B 0.9600 .
C30 H30C 0.9600 .
C31 H31A 0.9600 .
C31 H31B 0.9600 .
C31 H31C 0.9600 .
